data_7015491
loop_
_publ_author_name
'Qian, Jing'
'Wang, Liping'
'Gu, Wen'
'Liu, Xin'
'Tian, Jinlei'
'Yan, Shiping'

_publ_section_title
;
 Efficient double-strand cleavage of DNA mediated by Zn(ii)-based
 artificial nucleases.
;
_journal_issue 20
_journal_name_full 'Dalton transactions (Cambridge, England : 2003)'
_journal_page_first 5617
_journal_page_last 5624
_journal_paper_doi 10.1039/c0dt01659d
_journal_volume 40
_journal_year 2011
_chemical_formula_sum 'C29 H38 Cl2 N6 O15 Zn2'
_chemical_formula_weight 912.29
_chemical_name_systematic
;
?
;
_space_group_IT_number 2
_symmetry_cell_setting triclinic
_symmetry_space_group_name_Hall '-P 1'
_symmetry_space_group_name_H-M 'P -1'
_atom_sites_solution_hydrogens geom
_atom_sites_solution_primary direct
_atom_sites_solution_secondary difmap
_audit_creation_method SHELXL-97
_cell_angle_alpha 90.705(3)
_cell_angle_beta 107.070(2)
_cell_angle_gamma 103.628(2)
_cell_formula_units_Z 1
_cell_length_a 8.5051(16)
_cell_length_b 9.3340(18)
_cell_length_c 12.880(3)
_cell_measurement_reflns_used 3340
_cell_measurement_temperature 293(2)
_cell_measurement_theta_max 26.22
_cell_measurement_theta_min 2.86
_cell_volume 946.3(3)
_computing_cell_refinement 'Bruker SMART APEX II'
_computing_data_collection 'Bruker SMART APEX II'
_computing_data_reduction 'Bruker SAINT'
_computing_molecular_graphics 'Bruker SHELXTL'
_computing_publication_material 'Bruker SHELXTL'
_computing_structure_refinement 'SHELXL-97 (Sheldrick, 1997)'
_computing_structure_solution 'SHELXS-97 (Sheldrick, 1990)'
_diffrn_ambient_temperature 293(2)
_diffrn_measured_fraction_theta_full 0.986
_diffrn_measured_fraction_theta_max 0.986
_diffrn_measurement_device_type 'APEX II CCD area detector'
_diffrn_measurement_method 'phi and omega scans'
_diffrn_radiation_monochromator graphite
_diffrn_radiation_source 'fine-focus sealed tube'
_diffrn_radiation_type MoK\a
_diffrn_radiation_wavelength 0.71073
_diffrn_reflns_av_R_equivalents 0.0140
_diffrn_reflns_av_sigmaI/netI 0.0289
_diffrn_reflns_limit_h_max 10
_diffrn_reflns_limit_h_min -7
_diffrn_reflns_limit_k_max 9
_diffrn_reflns_limit_k_min -11
_diffrn_reflns_limit_l_max 13
_diffrn_reflns_limit_l_min -15
_diffrn_reflns_number 5168
_diffrn_reflns_theta_full 25.03
_diffrn_reflns_theta_max 25.03
_diffrn_reflns_theta_min 2.25
_exptl_absorpt_coefficient_mu 1.483
_exptl_absorpt_correction_T_max 0.8421
_exptl_absorpt_correction_T_min 0.7172
_exptl_absorpt_correction_type multi-scan
_exptl_absorpt_process_details SADABS
_exptl_crystal_colour colorless
_exptl_crystal_density_diffrn 1.601
_exptl_crystal_density_meas ?
_exptl_crystal_density_method 'not measured'
_exptl_crystal_description block
_exptl_crystal_F_000 468
_exptl_crystal_size_max 0.24
_exptl_crystal_size_mid 0.20
_exptl_crystal_size_min 0.12
_refine_diff_density_max 0.787
_refine_diff_density_min -0.336
_refine_diff_density_rms 0.072
_refine_ls_extinction_method none
_refine_ls_goodness_of_fit_ref 1.054
_refine_ls_hydrogen_treatment constr
_refine_ls_matrix_type full
_refine_ls_number_parameters 302
_refine_ls_number_reflns 3294
_refine_ls_number_restraints 93
_refine_ls_restrained_S_all 1.148
_refine_ls_R_factor_all 0.0487
_refine_ls_R_factor_gt 0.0404
_refine_ls_shift/su_max 0.000
_refine_ls_shift/su_mean 0.000
_refine_ls_structure_factor_coef Fsqd
_refine_ls_weighting_details 'calc w=1/[\s^2^(Fo^2^)+(0.0734P)^2^+0.5511P] where P=(Fo^2^+2Fc^2^)/3'
_refine_ls_weighting_scheme calc
_refine_ls_wR_factor_gt 0.1129
_refine_ls_wR_factor_ref 0.1178
_reflns_number_gt 2816
_reflns_number_total 3294
_reflns_threshold_expression >2sigma(I)
_cod_data_source_file c0dt01659d.txt
_cod_data_source_block 60317a
_cod_depositor_comments
;
The following automatic conversions were performed:
'_symmetry_cell_setting' value 'Triclinic' changed to 'triclinic'
according to '/home/saulius/struct/CIF-dictionaries/cif_core.dic'
dictionary named 'cif_core.dic' version 2.4.1 from
2010-06-29.

'_exptl_absorpt_correction_type' value 'MULTI-SCAN' changed
to 'multi-scan' according to
'/home/saulius/struct/CIF-dictionaries/cif_core.dic' dictionary named
'cif_core.dic' version 2.4.1 from 2010-06-29.

Automatic conversion script
Id: cif_fix_enum 1555 2011-01-17 13:19:09Z saulius 

The following automatic conversions were performed:

'_exptl_crystal_density_meas' value 'none' was changed to '?' - the
value is perceived as not measured.

Automatic conversion script
Id: cif_fix_values 3008 2015-01-20 13:52:24Z robertas 
;
_cod_original_sg_symbol_H-M P-1
_cod_database_code 7015491

loop_
_symmetry_equiv_pos_as_xyz
'x, y, z'
'-x, -y, -z'

loop_
_atom_site_label
_atom_site_type_symbol
_atom_site_fract_x
_atom_site_fract_y
_atom_site_fract_z
_atom_site_U_iso_or_equiv
_atom_site_adp_type
_atom_site_occupancy
_atom_site_symmetry_multiplicity
_atom_site_calc_flag
_atom_site_refinement_flags
_atom_site_disorder_assembly
_atom_site_disorder_group
Zn1 Zn 0.73670(5) 0.67163(4) 0.68208(3) 0.03526(18) Uani 1 1 d . . .
O1 O 1.0056(4) 0.7293(3) 0.7221(3) 0.0555(8) Uani 1 1 d . . .
H1A H 1.0567 0.6651 0.7116 0.083 Uiso 1 1 d R . .
H1B H 1.0637 0.8188 0.7338 0.083 Uiso 1 1 d R . .
O2 O 0.4575(3) 0.5814(3) 0.6076(2) 0.0410(6) Uani 1 1 d . . .
O3 O 0.2780(3) 0.4540(3) 0.4546(2) 0.0413(6) Uani 1 1 d . . .
N1 N 0.7522(4) 0.5223(3) 0.8050(3) 0.0419(8) Uani 1 1 d . . .
N2 N 0.6869(4) 0.7927(3) 0.8112(3) 0.0382(7) Uani 1 1 d . . .
N3 N 0.7195(4) 0.8756(3) 0.6167(3) 0.0383(7) Uani 1 1 d . . .
C1 C 0.8310(6) 0.4129(4) 0.8145(4) 0.0505(10) Uani 1 1 d . . .
H1 H 0.8761 0.3931 0.7599 0.061 Uiso 1 1 calc R . .
C2 C 0.8478(7) 0.3287(5) 0.9019(4) 0.0621(13) Uani 1 1 d . . .
H2 H 0.8997 0.2509 0.9052 0.075 Uiso 1 1 calc R . .
C3 C 0.7868(7) 0.3616(6) 0.9838(4) 0.0676(14) Uani 1 1 d . . .
H3 H 0.7980 0.3070 1.0443 0.081 Uiso 1 1 calc R . .
C4 C 0.7086(6) 0.4759(5) 0.9762(4) 0.0567(11) Uani 1 1 d . . .
H4 H 0.6680 0.5006 1.0319 0.068 Uiso 1 1 calc R . .
C5 C 0.6912(5) 0.5538(4) 0.8846(3) 0.0442(9) Uani 1 1 d . . .
C6 C 0.6009(5) 0.6772(5) 0.8674(3) 0.0477(10) Uani 1 1 d . . .
H6A H 0.4833 0.6386 0.8238 0.057 Uiso 1 1 calc R . .
H6B H 0.6028 0.7192 0.9371 0.057 Uiso 1 1 calc R . .
C7 C 0.8444(6) 0.8844(5) 0.8884(3) 0.0508(10) Uani 1 1 d . . .
H7A H 0.9005 0.9571 0.8503 0.076 Uiso 1 1 calc R . .
H7B H 0.9181 0.8226 0.9207 0.076 Uiso 1 1 calc R . .
H7C H 0.8172 0.9332 0.9444 0.076 Uiso 1 1 calc R . .
C8 C 0.5782(5) 0.8874(5) 0.7532(3) 0.0454(9) Uani 1 1 d . . .
H8A H 0.5754 0.9632 0.8044 0.054 Uiso 1 1 calc R . .
H8B H 0.4631 0.8282 0.7199 0.054 Uiso 1 1 calc R . .
C9 C 0.6495(5) 0.9585(4) 0.6666(3) 0.0402(9) Uani 1 1 d . . .
C10 C 0.6425(6) 1.0999(5) 0.6387(4) 0.0531(11) Uani 1 1 d . . .
H10 H 0.5921 1.1558 0.6731 0.064 Uiso 1 1 calc R . .
C11 C 0.7114(6) 1.1564(5) 0.5592(4) 0.0615(13) Uani 1 1 d . . .
H11 H 0.7108 1.2524 0.5410 0.074 Uiso 1 1 calc R . .
C12 C 0.7809(6) 1.0715(5) 0.5070(4) 0.0567(12) Uani 1 1 d . . .
H12 H 0.8261 1.1077 0.4522 0.068 Uiso 1 1 calc R . .
C13 C 0.7820(5) 0.9301(5) 0.5380(3) 0.0469(10) Uani 1 1 d . . .
H13 H 0.8281 0.8711 0.5026 0.056 Uiso 1 1 calc R . .
C14 C 0.4243(4) 0.5100(4) 0.5186(3) 0.0335(8) Uani 1 1 d . . .
C15 C 0.0955(16) 0.5591(16) 0.5955(10) 0.101(4) Uani 0.50 1 d PDU . .
H15A H -0.0007 0.5943 0.5983 0.152 Uiso 0.50 1 calc PR . .
H15B H 0.0579 0.4728 0.5447 0.152 Uiso 0.50 1 calc PR . .
H15C H 0.1728 0.6350 0.5725 0.152 Uiso 0.50 1 calc PR . .
O4 O 0.1731(10) 0.5251(8) 0.6931(9) 0.085(2) Uani 0.50 1 d PDU . .
H4A H 0.1380 0.4365 0.6978 0.127 Uiso 0.50 1 calc PR . .
Cl1 Cl 0.2483(2) 0.1545(2) 0.78857(15) 0.0612(6) Uani 0.75 1 d PDU A 1
O5 O 0.1598(10) 0.0244(7) 0.7176(5) 0.123(2) Uani 0.75 1 d PDU A 1
O6 O 0.3609(11) 0.2451(9) 0.7375(8) 0.153(3) Uani 0.75 1 d PDU A 1
O7 O 0.1333(13) 0.2261(13) 0.8104(10) 0.199(6) Uani 0.75 1 d PDU A 1
O8 O 0.3513(14) 0.1110(13) 0.8886(6) 0.207(5) Uani 0.75 1 d PDU A 1
Cl1' Cl 0.243(2) 0.140(2) 0.7923(14) 0.258(12) Uani 0.25 1 d PDU B 2
O5' O 0.220(4) -0.0128(19) 0.817(3) 0.205(14) Uani 0.25 1 d PDU B 2
O6' O 0.144(4) 0.149(4) 0.6824(14) 0.31(3) Uani 0.25 1 d PDU B 2
O7' O 0.188(3) 0.218(3) 0.8656(18) 0.106(7) Uani 0.25 1 d PDU B 2
O8' O 0.420(2) 0.204(2) 0.809(2) 0.126(8) Uani 0.25 1 d PDU B 2

loop_
_atom_site_aniso_label
_atom_site_aniso_U_11
_atom_site_aniso_U_22
_atom_site_aniso_U_33
_atom_site_aniso_U_23
_atom_site_aniso_U_13
_atom_site_aniso_U_12
Zn1 0.0365(3) 0.0349(3) 0.0338(3) -0.00114(17) 0.00830(18) 0.01109(18)
O1 0.0377(15) 0.0510(17) 0.076(2) 0.0011(15) 0.0151(14) 0.0114(13)
O2 0.0373(14) 0.0468(15) 0.0371(15) -0.0101(12) 0.0098(11) 0.0098(12)
O3 0.0329(14) 0.0485(15) 0.0405(15) -0.0095(12) 0.0067(11) 0.0126(12)
N1 0.0443(18) 0.0361(17) 0.0398(18) 0.0001(14) 0.0072(15) 0.0069(14)
N2 0.0360(16) 0.0419(17) 0.0360(17) -0.0002(13) 0.0096(13) 0.0102(13)
N3 0.0377(17) 0.0380(17) 0.0385(18) 0.0018(13) 0.0073(14) 0.0134(14)
C1 0.051(2) 0.042(2) 0.053(3) -0.0008(19) 0.005(2) 0.0126(19)
C2 0.064(3) 0.048(3) 0.064(3) 0.010(2) 0.002(2) 0.017(2)
C3 0.067(3) 0.061(3) 0.062(3) 0.025(3) 0.006(3) 0.008(2)
C4 0.055(3) 0.064(3) 0.046(3) 0.013(2) 0.014(2) 0.005(2)
C5 0.037(2) 0.045(2) 0.041(2) 0.0036(17) 0.0079(17) -0.0013(17)
C6 0.045(2) 0.059(3) 0.041(2) 0.0042(19) 0.0174(18) 0.011(2)
C7 0.050(2) 0.053(2) 0.039(2) -0.0062(18) 0.0029(18) 0.0071(19)
C8 0.046(2) 0.046(2) 0.046(2) -0.0026(18) 0.0113(18) 0.0199(18)
C9 0.036(2) 0.039(2) 0.041(2) -0.0016(16) 0.0032(16) 0.0120(16)
C10 0.053(3) 0.042(2) 0.060(3) -0.001(2) 0.004(2) 0.020(2)
C11 0.067(3) 0.042(2) 0.066(3) 0.014(2) 0.002(2) 0.018(2)
C12 0.057(3) 0.058(3) 0.052(3) 0.017(2) 0.012(2) 0.015(2)
C13 0.047(2) 0.050(2) 0.045(2) 0.0071(19) 0.0132(19) 0.0157(19)
C14 0.0338(19) 0.0308(18) 0.037(2) 0.0026(15) 0.0091(16) 0.0116(15)
C15 0.075(7) 0.119(8) 0.132(9) -0.033(7) 0.064(7) 0.028(6)
O4 0.071(4) 0.069(4) 0.144(7) 0.013(4) 0.067(5) 0.034(4)
Cl1 0.0472(8) 0.0699(11) 0.0614(10) -0.0344(9) 0.0255(8) -0.0046(7)
O5 0.161(6) 0.078(4) 0.090(4) -0.024(3) 0.027(4) -0.029(4)
O6 0.134(6) 0.140(6) 0.182(8) 0.009(6) 0.077(6) -0.009(5)
O7 0.204(9) 0.217(9) 0.240(11) -0.010(7) 0.118(8) 0.110(7)
O8 0.217(9) 0.254(9) 0.148(7) -0.016(7) 0.033(7) 0.089(8)
Cl1' 0.251(15) 0.264(15) 0.263(15) 0.046(10) 0.081(11) 0.065(10)
O5' 0.198(17) 0.194(17) 0.220(17) 0.014(11) 0.056(11) 0.057(11)
O6' 0.31(3) 0.30(3) 0.29(3) 0.027(11) 0.081(13) 0.070(13)
O7' 0.130(11) 0.131(11) 0.083(9) -0.026(8) 0.056(8) 0.055(9)
O8' 0.098(11) 0.118(11) 0.148(12) 0.024(9) 0.035(9) 0.000(8)

loop_
_atom_type_symbol
_atom_type_description
_atom_type_scat_dispersion_real
_atom_type_scat_dispersion_imag
_atom_type_scat_source
C C 0.0033 0.0016 'International Tables Vol C Tables 4.2.6.8 and 6.1.1.4'
H H 0.0000 0.0000 'International Tables Vol C Tables 4.2.6.8 and 6.1.1.4'
N N 0.0061 0.0033 'International Tables Vol C Tables 4.2.6.8 and 6.1.1.4'
O O 0.0106 0.0060 'International Tables Vol C Tables 4.2.6.8 and 6.1.1.4'
Cl Cl 0.1484 0.1585 'International Tables Vol C Tables 4.2.6.8 and 6.1.1.4'
Zn Zn 0.2839 1.4301 'International Tables Vol C Tables 4.2.6.8 and 6.1.1.4'

loop_
_geom_angle_atom_site_label_1
_geom_angle_atom_site_label_2
_geom_angle_atom_site_label_3
_geom_angle
_geom_angle_site_symmetry_1
_geom_angle_site_symmetry_3
_geom_angle_publ_flag
O3 Zn1 N3 100.50(12) 2_666 . ?
O3 Zn1 N1 104.01(12) 2_666 . ?
N3 Zn1 N1 155.42(13) . . ?
O3 Zn1 O1 89.45(11) 2_666 . ?
N3 Zn1 O1 92.19(12) . . ?
N1 Zn1 O1 89.76(12) . . ?
O3 Zn1 N2 166.45(11) 2_666 . ?
N3 Zn1 N2 77.77(12) . . ?
N1 Zn1 N2 77.99(12) . . ?
O1 Zn1 N2 104.00(12) . . ?
O3 Zn1 O2 77.44(10) 2_666 . ?
N3 Zn1 O2 90.32(11) . . ?
N1 Zn1 O2 93.30(12) . . ?
O1 Zn1 O2 166.89(11) . . ?
N2 Zn1 O2 89.10(11) . . ?
Zn1 O1 H1A 119.9 . . ?
Zn1 O1 H1B 122.3 . . ?
H1A O1 H1B 116.2 . . ?
C14 O2 Zn1 111.3(2) . . ?
C14 O3 Zn1 116.7(2) . 2_666 ?
C1 N1 C5 119.0(4) . . ?
C1 N1 Zn1 126.0(3) . . ?
C5 N1 Zn1 114.6(3) . . ?
C7 N2 C6 110.4(3) . . ?
C7 N2 C8 110.3(3) . . ?
C6 N2 C8 113.7(3) . . ?
C7 N2 Zn1 112.2(3) . . ?
C6 N2 Zn1 105.1(2) . . ?
C8 N2 Zn1 104.9(2) . . ?
C13 N3 C9 119.3(3) . . ?
C13 N3 Zn1 125.7(3) . . ?
C9 N3 Zn1 114.8(3) . . ?
N1 C1 C2 122.4(5) . . ?
N1 C1 H1 118.8 . . ?
C2 C1 H1 118.8 . . ?
C3 C2 C1 118.6(5) . . ?
C3 C2 H2 120.7 . . ?
C1 C2 H2 120.7 . . ?
C2 C3 C4 119.5(4) . . ?
C2 C3 H3 120.2 . . ?
C4 C3 H3 120.2 . . ?
C3 C4 C5 119.0(5) . . ?
C3 C4 H4 120.5 . . ?
C5 C4 H4 120.5 . . ?
N1 C5 C4 121.4(4) . . ?
N1 C5 C6 116.0(3) . . ?
C4 C5 C6 122.6(4) . . ?
N2 C6 C5 109.2(3) . . ?
N2 C6 H6A 109.8 . . ?
C5 C6 H6A 109.8 . . ?
N2 C6 H6B 109.8 . . ?
C5 C6 H6B 109.8 . . ?
H6A C6 H6B 108.3 . . ?
N2 C7 H7A 109.5 . . ?
N2 C7 H7B 109.5 . . ?
H7A C7 H7B 109.5 . . ?
N2 C7 H7C 109.5 . . ?
H7A C7 H7C 109.5 . . ?
H7B C7 H7C 109.5 . . ?
N2 C8 C9 108.9(3) . . ?
N2 C8 H8A 109.9 . . ?
C9 C8 H8A 109.9 . . ?
N2 C8 H8B 109.9 . . ?
C9 C8 H8B 109.9 . . ?
H8A C8 H8B 108.3 . . ?
N3 C9 C10 121.3(4) . . ?
N3 C9 C8 116.0(3) . . ?
C10 C9 C8 122.7(4) . . ?
C11 C10 C9 118.9(4) . . ?
C11 C10 H10 120.6 . . ?
C9 C10 H10 120.6 . . ?
C12 C11 C10 120.0(4) . . ?
C12 C11 H11 120.0 . . ?
C10 C11 H11 120.0 . . ?
C11 C12 C13 118.2(4) . . ?
C11 C12 H12 120.9 . . ?
C13 C12 H12 120.9 . . ?
N3 C13 C12 122.3(4) . . ?
N3 C13 H13 118.8 . . ?
C12 C13 H13 118.8 . . ?
O2 C14 O3 125.8(3) . . ?
O2 C14 C14 117.5(4) . 2_666 ?
O3 C14 C14 116.7(4) . 2_666 ?
O4 C15 H15A 109.5 . . ?
O4 C15 H15B 109.5 . . ?
H15A C15 H15B 109.5 . . ?
O4 C15 H15C 109.5 . . ?
H15A C15 H15C 109.5 . . ?
H15B C15 H15C 109.5 . . ?
C15 O4 H4A 109.5 . . ?
O7 Cl1 O5 110.2(6) . . ?
O7 Cl1 O6 112.8(6) . . ?
O5 Cl1 O6 107.4(5) . . ?
O7 Cl1 O8 110.5(6) . . ?
O5 Cl1 O8 107.8(5) . . ?
O6 Cl1 O8 108.0(5) . . ?
O7' Cl1' O8' 108.9(9) . . ?
O7' Cl1' O6' 109.4(9) . . ?
O8' Cl1' O6' 110.9(10) . . ?
O7' Cl1' O5' 108.7(9) . . ?
O8' Cl1' O5' 108.8(9) . . ?
O6' Cl1' O5' 110.1(10) . . ?

loop_
_geom_bond_atom_site_label_1
_geom_bond_atom_site_label_2
_geom_bond_distance
_geom_bond_site_symmetry_2
_geom_bond_publ_flag
Zn1 O3 2.059(3) 2_666 ?
Zn1 N3 2.110(3) . ?
Zn1 N1 2.118(3) . ?
Zn1 O1 2.123(3) . ?
Zn1 N2 2.194(3) . ?
Zn1 O2 2.229(3) . ?
O1 H1A 0.8498 . ?
O1 H1B 0.8501 . ?
O2 C14 1.241(4) . ?
O3 C14 1.258(4) . ?
O3 Zn1 2.059(3) 2_666 ?
N1 C1 1.335(5) . ?
N1 C5 1.336(5) . ?
N2 C7 1.474(5) . ?
N2 C6 1.476(5) . ?
N2 C8 1.480(5) . ?
N3 C13 1.331(5) . ?
N3 C9 1.340(5) . ?
C1 C2 1.374(6) . ?
C1 H1 0.9300 . ?
C2 C3 1.366(8) . ?
C2 H2 0.9300 . ?
C3 C4 1.375(7) . ?
C3 H3 0.9300 . ?
C4 C5 1.383(6) . ?
C4 H4 0.9300 . ?
C5 C6 1.514(6) . ?
C6 H6A 0.9700 . ?
C6 H6B 0.9700 . ?
C7 H7A 0.9600 . ?
C7 H7B 0.9600 . ?
C7 H7C 0.9600 . ?
C8 C9 1.510(6) . ?
C8 H8A 0.9700 . ?
C8 H8B 0.9700 . ?
C9 C10 1.382(6) . ?
C10 C11 1.374(7) . ?
C10 H10 0.9300 . ?
C11 C12 1.368(7) . ?
C11 H11 0.9300 . ?
C12 C13 1.385(6) . ?
C12 H12 0.9300 . ?
C13 H13 0.9300 . ?
C14 C14 1.547(7) 2_666 ?
C15 O4 1.318(9) . ?
C15 H15A 0.9600 . ?
C15 H15B 0.9600 . ?
C15 H15C 0.9600 . ?
O4 H4A 0.8200 . ?
Cl1 O7 1.395(6) . ?
Cl1 O5 1.419(5) . ?
Cl1 O6 1.437(6) . ?
Cl1 O8 1.453(7) . ?
Cl1' O7' 1.428(10) . ?
Cl1' O8' 1.433(10) . ?
Cl1' O6' 1.433(10) . ?
Cl1' O5' 1.447(10) . ?

loop_
_geom_torsion_atom_site_label_1
_geom_torsion_atom_site_label_2
_geom_torsion_atom_site_label_3
_geom_torsion_atom_site_label_4
_geom_torsion
_geom_torsion_site_symmetry_1
_geom_torsion_site_symmetry_2
_geom_torsion_site_symmetry_3
_geom_torsion_site_symmetry_4
_geom_torsion_publ_flag
O3 Zn1 O2 C14 -4.8(2) 2_666 . . . ?
N3 Zn1 O2 C14 95.9(3) . . . . ?
N1 Zn1 O2 C14 -108.4(3) . . . . ?
O1 Zn1 O2 C14 -5.2(6) . . . . ?
N2 Zn1 O2 C14 173.7(3) . . . . ?
O3 Zn1 N1 C1 34.7(3) 2_666 . . . ?
N3 Zn1 N1 C1 -149.4(3) . . . . ?
O1 Zn1 N1 C1 -54.7(3) . . . . ?
N2 Zn1 N1 C1 -159.1(3) . . . . ?
O2 Zn1 N1 C1 112.5(3) . . . . ?
O3 Zn1 N1 C5 -152.5(3) 2_666 . . . ?
N3 Zn1 N1 C5 23.4(5) . . . . ?
O1 Zn1 N1 C5 118.2(3) . . . . ?
N2 Zn1 N1 C5 13.8(3) . . . . ?
O2 Zn1 N1 C5 -74.6(3) . . . . ?
O3 Zn1 N2 C7 -171.3(4) 2_666 . . . ?
N3 Zn1 N2 C7 -87.3(3) . . . . ?
N1 Zn1 N2 C7 88.7(3) . . . . ?
O1 Zn1 N2 C7 2.0(3) . . . . ?
O2 Zn1 N2 C7 -177.8(3) . . . . ?
O3 Zn1 N2 C6 68.6(5) 2_666 . . . ?
N3 Zn1 N2 C6 152.7(3) . . . . ?
N1 Zn1 N2 C6 -31.4(2) . . . . ?
O1 Zn1 N2 C6 -118.1(2) . . . . ?
O2 Zn1 N2 C6 62.2(2) . . . . ?
O3 Zn1 N2 C8 -51.6(6) 2_666 . . . ?
N3 Zn1 N2 C8 32.5(2) . . . . ?
N1 Zn1 N2 C8 -151.6(3) . . . . ?
O1 Zn1 N2 C8 121.7(2) . . . . ?
O2 Zn1 N2 C8 -58.1(2) . . . . ?
O3 Zn1 N3 C13 -34.2(3) 2_666 . . . ?
N1 Zn1 N3 C13 149.9(3) . . . . ?
O1 Zn1 N3 C13 55.7(3) . . . . ?
N2 Zn1 N3 C13 159.5(3) . . . . ?
O2 Zn1 N3 C13 -111.5(3) . . . . ?
O3 Zn1 N3 C9 151.0(3) 2_666 . . . ?
N1 Zn1 N3 C9 -25.0(5) . . . . ?
O1 Zn1 N3 C9 -119.2(3) . . . . ?
N2 Zn1 N3 C9 -15.3(3) . . . . ?
O2 Zn1 N3 C9 73.7(3) . . . . ?
C5 N1 C1 C2 1.7(6) . . . . ?
Zn1 N1 C1 C2 174.3(3) . . . . ?
N1 C1 C2 C3 -2.3(7) . . . . ?
C1 C2 C3 C4 0.9(7) . . . . ?
C2 C3 C4 C5 1.0(7) . . . . ?
C1 N1 C5 C4 0.3(6) . . . . ?
Zn1 N1 C5 C4 -173.1(3) . . . . ?
C1 N1 C5 C6 -179.0(3) . . . . ?
Zn1 N1 C5 C6 7.6(4) . . . . ?
C3 C4 C5 N1 -1.6(6) . . . . ?
C3 C4 C5 C6 177.6(4) . . . . ?
C7 N2 C6 C5 -77.5(4) . . . . ?
C8 N2 C6 C5 157.9(3) . . . . ?
Zn1 N2 C6 C5 43.7(3) . . . . ?
N1 C5 C6 N2 -36.2(5) . . . . ?
C4 C5 C6 N2 144.6(4) . . . . ?
C7 N2 C8 C9 76.7(4) . . . . ?
C6 N2 C8 C9 -158.6(3) . . . . ?
Zn1 N2 C8 C9 -44.3(3) . . . . ?
C13 N3 C9 C10 -0.6(6) . . . . ?
Zn1 N3 C9 C10 174.6(3) . . . . ?
C13 N3 C9 C8 178.8(3) . . . . ?
Zn1 N3 C9 C8 -6.0(4) . . . . ?
N2 C8 C9 N3 35.4(5) . . . . ?
N2 C8 C9 C10 -145.2(4) . . . . ?
N3 C9 C10 C11 -1.0(6) . . . . ?
C8 C9 C10 C11 179.7(4) . . . . ?
C9 C10 C11 C12 1.9(7) . . . . ?
C10 C11 C12 C13 -1.2(7) . . . . ?
C9 N3 C13 C12 1.4(6) . . . . ?
Zn1 N3 C13 C12 -173.3(3) . . . . ?
C11 C12 C13 N3 -0.5(7) . . . . ?
Zn1 O2 C14 O3 -175.3(3) . . . . ?
Zn1 O2 C14 C14 3.5(5) . . . 2_666 ?
Zn1 O3 C14 O2 -175.6(3) 2_666 . . . ?
Zn1 O3 C14 C14 5.6(5) 2_666 . . 2_666 ?
